data_4000267
_journal_name_full 'Chemistry of Materials'
_journal_paper_doi 10.1021/cm021343u
_journal_year 2003
_chemical_formula_sum 'C4 H14 Al2 N2 O14.4154 P3'
_chemical_formula_weight 467.69
_space_group_crystal_system triclinic
_space_group_IT_number 2
_space_group_name_Hall '-P 1'
_space_group_name_H-M_alt 'P -1'
_cell_angle_alpha 104.8110(10)
_cell_angle_beta 111.3680(10)
_cell_angle_gamma 94.2480(10)
_cell_formula_units_Z 2
_cell_length_a 8.6110(10)
_cell_length_b 9.0960(10)
_cell_length_c 11.3710(10)
_cell_measurement_reflns_used 3290
_cell_measurement_temperature 293
_cell_measurement_theta_max 27.48
_cell_measurement_theta_min 1.02
_cell_volume 787.91(14)
_diffrn_detector_area_resol_mean 20.00-0.77
_diffrn_measurement_device_type 'Nonius Kappa CCD'
_diffrn_measurement_method omega
_diffrn_radiation_type 'Mo K\a'
_diffrn_radiation_wavelength .71073
_diffrn_reflns_av_R_equivalents .027
_diffrn_reflns_limit_h_max 10
_diffrn_reflns_limit_h_min -11
_diffrn_reflns_limit_k_max 11
_diffrn_reflns_limit_k_min -11
_diffrn_reflns_limit_l_max 14
_diffrn_reflns_limit_l_min -14
_diffrn_reflns_number 6247
_diffrn_reflns_theta_max 27.43
_exptl_absorpt_coefficient_mu .568
_exptl_absorpt_correction_type none
_exptl_crystal_density_diffrn 1.977
_exptl_crystal_description 'prismatic, colourless'
_exptl_crystal_size_max .225
_exptl_crystal_size_mid .045
_exptl_crystal_size_min .038
_refine_diff_density_max .658
_refine_diff_density_min -.971
_refine_ls_abs_structure_details none
_refine_ls_abs_structure_Flack 0
_refine_ls_extinction_coef .00000
_refine_ls_extinction_method none
_refine_ls_goodness_of_fit_ref .701
_refine_ls_hydrogen_treatment refined
_refine_ls_number_parameters 292
_refine_ls_number_reflns 2942
_refine_ls_R_factor_gt .041
_refine_ls_shift/su_max .029
_refine_ls_structure_factor_coef F
_refine_ls_weighting_scheme calculated
_refine_ls_wR_factor_ref .039
_reflns_number_gt 2942
_reflns_number_total 3571
_reflns_threshold_expression 'F>2.00 sig(F)'
_cod_database_code 4000267

loop_
_space_group_symop_id
_space_group_symop_operation_xyz
1 x,y,z
2 -x,-y,-z

loop_
_atom_site_label
_atom_site_fract_x
_atom_site_fract_y
_atom_site_fract_z
_atom_site_U_iso_or_equiv
_atom_site_adp_type
_atom_site_calc_flag
_atom_site_calc_attached_atom
_atom_site_occupancy
_atom_site_disorder_assembly
_atom_site_disorder_group
P1 .17090(9) .48318(8) .18037(7) .0139(2) Uani ? ? 1.00000 ? ?
P2 .22918(9) .46388(8) .66575(7) .0134(2) Uani ? ? 1.00000 ? ?
P3 .14070(10) .00776(9) -.20976(9) .0223(3) Uani ? ? 1.00000 ? ?
AL1 .04841(11) .32627(10) .35600(8) .0155(3) Uani ? ? 1.00000 ? ?
AL2 .17332(10) .36380(9) -.10345(8) .0123(3) Uani ? ? 1.00000 ? ?
O1 .1904(2) .3684(2) .0657(2) .0157(7) Uani ? ? 1.00000 ? ?
O2 .0261(3) .5667(2) .1378(2) .0205(8) Uani ? ? 1.00000 ? ?
O3 .3325(3) .6120(3) .2576(2) .0265(9) Uani ? ? 1.00000 ? ?
O4 .1553(3) .3956(3) .2742(2) .0294(9) Uani ? ? 1.00000 ? ?
O5 .4180(2) .5225(2) .7338(2) .0213(8) Uani ? ? 1.00000 ? ?
O6 .1795(3) .3693(3) .5206(2) .0228(8) Uani ? ? 1.00000 ? ?
O7 .1679(3) .3572(2) -.2698(2) .0192(7) Uani ? ? 1.00000 ? ?
O8 -.1395(3) .3956(2) .3312(2) .0245(8) Uani ? ? 1.00000 ? ?
O9 .0766(2) .1540(2) -.1656(2) .0175(7) Uani ? ? 1.00000 ? ?
O10 .0129(3) .1244(2) .2921(2) .0280(8) Uani ? ? 1.00000 ? ?
O11 .2250(5) .0335(4) -.3061(4) .0699(16) Uani ? ? 1.00000 ? ?
O12 .2672(3) -.0331(3) -.0990(3) .0445(11) Uani ? ? 1.00000 ? ?
O13 .4088(2) .3068(2) -.0573(2) .0155(7) Uani ? ? 1.00000 ? ?
O14 .3162(2) .5759(2) -.0260(2) .0151(7) Uani ? ? 1.00000 ? ?
C1 .5263(3) .4219(3) -.0092(3) .0135(9) Uani ? ? 1.00000 ? ?
C2 .3538(6) -.0636(5) .2188(5) .0460(18) Uani ? ? 1.00000 ? ?
C3 .3799(5) .1105(4) .2481(4) .0368(16) Uani ? ? 1.00000 ? ?
C4 .4862(9) .1900(6) .3930(5) .061(3) Uani ? ? 1.00000 ? ?
N1 .2141(5) -.1483(4) .0895(5) .0438(16) Uani ? ? 1.00000 ? ?
N2 .4639(4) .1607(4) .1671(3) .0260(11) Uani ? ? 1.00000 ? ?
O15 .1288(14) -.1083(15) .4583(9) .088(7) Uani ? ? .416(17) ? ?
H1 .403(8) .581(7) .265(6) .07(2) Uiso ? ? 1.00000 ? ?
H2 .177(14) -.038(11) -.371(9) .18(5) Uiso ? ? 1.00000 ? ?
H3 .227(6) -.103(6) .024(5) .056(14) Uiso ? ? 1.00000 ? ?
H4 .225(7) -.239(7) .063(5) .057(15) Uiso ? ? 1.00000 ? ?
H5 .125(9) -.150(8) .102(7) .10(2) Uiso ? ? 1.00000 ? ?
H6 .557(5) .125(4) .175(4) .026(10) Uiso ? ? 1.00000 ? ?
H7 .393(7) .125(6) .077(6) .063(15) Uiso ? ? 1.00000 ? ?
H8 .494(5) .263(5) .197(4) .029(10) Uiso ? ? 1.00000 ? ?
H9 .322(6) -.089(6) .289(5) .060(15) Uiso ? ? 1.00000 ? ?
H10 .453(6) -.099(6) .217(5) .051(13) Uiso ? ? 1.00000 ? ?
H11 .270(6) .142(5) .221(5) .049(13) Uiso ? ? 1.00000 ? ?
H12 .507(6) .304(6) .421(5) .050(13) Uiso ? ? 1.00000 ? ?
H13 .421(7) .172(7) .442(6) .068(16) Uiso ? ? 1.00000 ? ?
H14 .606(8) .166(7) .423(6) .069(17) Uiso ? ? 1.00000 ? ?

loop_
_atom_type_symbol
_atom_type_description
_atom_type_oxidation_number
_atom_type_number_in_cell
_atom_type_scat_dispersion_real
_atom_type_scat_dispersion_imag
_atom_type_scat_source
C ? 0 8 .002 .002 'Int. Tables Vol IV Tables 2.2B and 2.3.1'
H ? 0 28 0 0 'Int. Tables Vol IV Tables 2.2B and 2.3.1'
Al ? 0 4 .056 .052 'Int. Tables Vol IV Tables 2.2B and 2.3.1'
P ? 0 6 .09 .095 'Int. Tables Vol IV Tables 2.2B and 2.3.1'
N ? 0 4 .004 .003 'Int. Tables Vol IV Tables 2.2B and 2.3.1'
O ? 0 29 .008 .006 'Int. Tables Vol IV Tables 2.2B and 2.3.1'
